data_2003471
loop_
_publ_author_name
'Tahirov, T. H.'
'Lu, T.-H.'
'Luh, H.'
'Lai, C.-Y.'
'Chung, C.-S.'

_publ_section_title
;
 [3,9-Dimethyl-4,8-diaza-3,8-undecadiene-2,10-dione
 dioximato(1--)](thiocyanato)copper(II) and
 [3,6,6,9-Tetramethyl-4,8-diaza-3,8-undecadiene-2,10-dione
 dioximato(1--)](isothiocyanato)copper(II)
;
_journal_issue 5
_journal_name_full 'Acta Crystallographica Section C'
_journal_page_first 846
_journal_page_last 849
_journal_paper_doi 10.1107/S0108270194012898
_journal_volume 51
_journal_year 1995
_chemical_formula_sum 'C14 H23 Cu N5 O2 S'
_chemical_formula_weight 388.97
_space_group_IT_number 14
_symmetry_cell_setting monoclinic
_symmetry_space_group_name_Hall '-P 2yn'
_symmetry_space_group_name_H-M 'P 1 21/n 1'
_atom_type_scat_source IntTabIV
_cell_angle_alpha 90
_cell_angle_beta 92.70(2)
_cell_angle_gamma 90
_cell_formula_units_Z 4
_cell_length_a 8.099(2)
_cell_length_b 10.638(2)
_cell_length_c 19.870(2)
_cell_measurement_reflns_used 25
_cell_measurement_temperature 298(3)
_cell_measurement_theta_max 17.60
_cell_measurement_theta_min 8.20
_cell_volume 1710.0(6)
_diffrn_measurement_device 'Enraf-Nonius CAD-4'
_diffrn_measurement_method \q/2\q
_diffrn_radiation_type MoK\a
_diffrn_radiation_wavelength 0.71073
_diffrn_reflns_av_R_equivalents 0.020
_diffrn_reflns_limit_h_max 11
_diffrn_reflns_limit_h_min -11
_diffrn_reflns_limit_k_max 14
_diffrn_reflns_limit_k_min 0
_diffrn_reflns_limit_l_max 27
_diffrn_reflns_limit_l_min 0
_diffrn_reflns_number 5414
_diffrn_reflns_theta_max 29.9
_diffrn_standards_decay_% 1.0
_diffrn_standards_interval_time 60
_diffrn_standards_number 3
_exptl_absorpt_coefficient_mu 1.41
_exptl_absorpt_correction_T_max 0.9992
_exptl_absorpt_correction_T_min 0.9179
_exptl_absorpt_correction_type 'psi scan (Northe, Phillips & Mathews, 1968)'
_exptl_crystal_colour 'deep violet'
_exptl_crystal_density_diffrn 1.511
_exptl_crystal_description parallelepiped
_exptl_crystal_size_max 0.46
_exptl_crystal_size_mid 0.31
_exptl_crystal_size_min 0.25
_refine_diff_density_max 0.49(7)
_refine_diff_density_min -0.53(7)
_refine_ls_extinction_coef 1.04(9)
_refine_ls_extinction_method 'Zachariasen (1967)'
_refine_ls_goodness_of_fit_obs 1.30
_refine_ls_hydrogen_treatment noref
_refine_ls_number_parameters 209
_refine_ls_number_reflns 4073
_refine_ls_R_factor_obs 0.031
_refine_ls_shift/esd_max 0.004
_refine_ls_structure_factor_coef F
_refine_ls_weighting_details 'w = 1/[\s^2^(F) + 0.001F^2^]'
_refine_ls_weighting_scheme calc
_refine_ls_wR_factor_obs 0.050
_reflns_number_observed 4073
_reflns_number_total 4966
_reflns_observed_criterion I>2.5\s(I)
_cod_data_source_file kh1000.cif
_cod_data_source_block kh1000b
_cod_depositor_comments
;

  Adding _atom_site_type_symbol tag to prevent confusion between Ho and H
  atoms.

  Andrius Merkys
  2013-10-29

The following automatic conversions were performed:

'_refine_ls_weighting_scheme' value 'w = 1/[\s^2^(F) + 0.001F^2^]'
was changed to 'calc'. New tag '_refine_ls_weighting_details' was
created. The value of the new tag was set to 'w = 1/[\s^2^(F) +
0.001F^2^]'.

Automatic conversion script
Id: cif_fix_values 3143 2015-03-26 13:38:13Z robertas 
;
_cod_original_cell_volume 1710.0(5)
_cod_original_sg_symbol_H-M 'P 21/n'
_cod_database_code 2003471

loop_
_symmetry_equiv_pos_as_xyz
x,y,z
1/2+x,1/2-y,1/2+z
-x,-y,-z
1/2-x,1/2+y,1/2-z

loop_
_atom_site_type_symbol
_atom_site_label
_atom_site_fract_x
_atom_site_fract_y
_atom_site_fract_z
_atom_site_B_iso_or_equiv
Cu Cu .61591(2) .87961(2) .14671(1) 2.063(8)
S S .37177(7) .88292(6) .36662(3) 3.99(2)
O O1 .79849(18) 1.11794(10) .15233(8) 3.27(5)
O O2 .51636(19) 1.12766(11) .09705(8) 3.58(6)
N N1 .80650(17) .99311(12) .16207(7) 2.38(5)
N N2 .78924(16) .75531(12) .17075(7) 2.16(4)
N N3 .46134(16) .76534(13) .09635(7) 2.30(5)
N N4 .48344(18) 1.00472(13) .09561(7) 2.50(5)
N N5 .50269(19) .87737(15) .23965(8) 3.21(7)
C C1 .94288(19) .94203(15) .18458(8) 2.28(5)
C C2 1.0970(2) 1.01452(18) .20204(11) 3.24(7)
C C3 1.0710(2) .73045(18) .22204(11) 3.51(8)
C C4 .92853(19) .80229(15) .19140(8) 2.21(5)
C C5 .7470(2) .62224(14) .17450(9) 2.58(6)
C C6 .6464(2) .57531(14) .11163(8) 2.31(5)
C C7 .7388(3) .60392(18) .04837(10) 3.29(7)
C C8 .6270(2) .43246(16) .12025(11) 3.18(7)
C C9 .4683(2) .62859(15) .10563(10) 2.79(6)
C C10 .3423(2) .82254(16) .06410(8) 2.38(5)
C C11 .1937(2) .7602(2) .03060(11) 3.68(8)
C C12 .2329(3) 1.0456(2) .02528(10) 3.66(7)
C C13 .3546(2) .96192(16) .06189(8) 2.47(5)
C C14 .4493(2) .87798(14) .29267(9) 2.51(6)
H HO1 .692 1.129 .128 4.7
H H1 1.134 .996 .248 4.7
H H2 1.187 .980 .182 4.7
H H3 1.076 1.101 .192 4.7
H H4 1.174 .772 .219 4.7
H H5 1.076 .728 .270 4.7
H H6 1.083 .654 .206 4.7
H H7 .844 .571 .182 4.7
H H8 .693 .608 .217 4.7
H H9 .764 .690 .044 4.7
H H10 .683 .574 .009 4.7
H H11 .845 .559 .052 4.7
H H12 .578 .410 .162 4.7
H H13 .565 .395 .080 4.7
H H14 .732 .392 .123 4.7
H H15 .401 .587 .067 4.7
H H16 .420 .609 .152 4.7
H H17 .173 .683 .047 4.7
H H18 .191 .764 -.016 4.7
H H19 .099 .803 .041 4.7
H H20 .200 1.008 -.016 4.7
H H21 .287 1.118 .009 4.7
H H22 .143 1.046 .046 4.7

loop_
_geom_angle_atom_site_label_1
_geom_angle_atom_site_label_2
_geom_angle_atom_site_label_3
_geom_angle
_geom_angle_publ_flag
N1 Cu N2 80.20(6) yes
N1 Cu N3 157.63(6) yes
N1 Cu N4 94.00(6) yes
N1 Cu N5 104.00(6) yes
N2 Cu N3 97.85(6) yes
N2 Cu N4 161.13(6) yes
N2 Cu N5 96.60(6) yes
Cu N5 C14 175.9(2) yes
N1 C1 C2 123.7(2) yes
N1 C1 C4 112.30(10) yes
C2 C1 C4 124.00(10) yes
N2 C4 C1 115.40(10) yes
N2 C4 C3 125.7(2) yes
C1 C4 C3 119.00(10) yes
N3 Cu N4 80.66(6) yes
N3 Cu N5 98.36(6) yes
N4 Cu N5 102.24(6) yes
Cu N1 O1 123.40(10) yes
Cu N1 C1 116.50(10) yes
O1 N1 C1 120.00(10) yes
Cu N2 C4 114.90(10) yes
Cu N2 C5 119.80(10) yes
C4 N2 C5 124.50(10) yes
Cu N3 C9 121.70(10) yes
Cu N3 C10 113.70(10) yes
C9 N3 C10 123.70(10) yes
Cu N4 O2 123.30(10) yes
Cu N4 C13 115.90(10) yes
O2 N4 C13 120.70(10) yes
N2 C5 C6 112.90(10) yes
C5 C6 C7 110.00(10) yes
C5 C6 C8 106.40(10) yes
C5 C6 C9 113.50(10) yes
C7 C6 C8 110.20(10) yes
C7 C6 C9 110.8(2) yes
C8 C6 C9 105.70(10) yes
N3 C9 C6 113.70(10) yes
N3 C10 C11 125.4(2) yes
N3 C10 C13 115.90(10) yes
C11 C10 C13 118.7(2) yes
N4 C13 C10 112.90(10) yes
N4 C13 C12 122.7(2) yes
C10 C13 C12 124.5(2) yes
S C14 N5 178.3(2) yes

loop_
_geom_bond_atom_site_label_1
_geom_bond_atom_site_label_2
_geom_bond_distance
_geom_bond_publ_flag
Cu N1 1.9720(10) yes
Cu N2 1.9710(10) yes
Cu N3 1.9820(10) yes
Cu N4 1.9620(10) yes
Cu N5 2.100(2) yes
S C14 1.626(2) yes
O1 N1 1.343(2) yes
O2 N4 1.335(2) yes
N1 C1 1.292(2) yes
N2 C4 1.283(2) yes
N2 C5 1.459(2) yes
N3 C9 1.467(2) yes
N3 C10 1.286(2) yes
N4 C13 1.296(2) yes
N5 C14 1.157(3) yes
C1 C2 1.494(2) yes
C1 C4 1.498(2) yes
C3 C4 1.490(2) yes
C5 C6 1.542(2) yes
C6 C7 1.524(3) yes
C6 C8 1.538(2) yes
C6 C9 1.550(2) yes
C10 C11 1.501(2) yes
C10 C13 1.487(2) yes
C12 C13 1.492(2) yes
